data_2019039
loop_
_publ_author_name
'Stetskiv, Andrij'
'Rozdzynska-Kielbik, Beata'
'Pavlyuk, Volodymyr'

_publ_section_title
;
 Tm~2.22~Co~6~Sn~20~ and TmLi~2~Co~6~Sn~20~ stannides as disordered
 derivatives of the Cr~23~C~6~ structure type
;
_journal_coeditor_code KU3095
_journal_issue 7
_journal_name_full 'Acta Crystallographica Section C'
_journal_page_first 683
_journal_page_last 688
_journal_paper_doi 10.1107/S0108270113014492
_journal_volume 69
_journal_year 2013
_chemical_formula_iupac 'Tm Li2 Co6 Sn20'
_chemical_formula_moiety 'Co6 Sn20 Tm, 2(Li)'
_chemical_formula_sum 'Co6 Li2 Sn20 Tm'
_chemical_formula_weight 2910.59
_chemical_name_systematic
;
Thulium dilithium hexacobalt icosastannide
;
_space_group_IT_number 225
_symmetry_cell_setting cubic
_symmetry_space_group_name_Hall '-F 4 2 3'
_symmetry_space_group_name_H-M 'F m -3 m'
_atom_sites_solution_primary direct
_atom_sites_solution_secondary difmap
_audit_creation_method SHELXL97
_cell_angle_alpha 90.00
_cell_angle_beta 90.00
_cell_angle_gamma 90.00
_cell_formula_units_Z 4
_cell_length_a 13.5371(16)
_cell_length_b 13.5371(16)
_cell_length_c 13.5371(16)
_cell_measurement_reflns_used 4784
_cell_measurement_temperature 293(2)
_cell_measurement_theta_max 27.43
_cell_measurement_theta_min 4.26
_cell_volume 2480.7(5)
_computing_cell_refinement 'CrysAlis CCD (Oxford Diffraction, 2008)'
_computing_data_collection 'CrysAlis CCD (Oxford Diffraction, 2008)'
_computing_data_reduction 'CrysAlis RED (Oxford Diffraction, 2008)'
_computing_molecular_graphics 'DIAMOND (Brandenburg, 2006)'
_computing_publication_material 'SHELXL97 (Sheldrick, 2008)'
_computing_structure_refinement 'SHELXL97 (Sheldrick, 2008)'
_computing_structure_solution 'SHELXS97 (Sheldrick, 2008)'
_diffrn_ambient_temperature 293(2)
_diffrn_detector_area_resol_mean 0
_diffrn_measured_fraction_theta_full 0.989
_diffrn_measured_fraction_theta_max 0.989
_diffrn_measurement_device_type 'Oxford Xcalibur3 CCD area-detector'
_diffrn_measurement_method \w
_diffrn_radiation_monochromator graphite
_diffrn_radiation_source 'fine-focus sealed tube'
_diffrn_radiation_type MoK\a
_diffrn_radiation_wavelength 0.71073
_diffrn_reflns_av_R_equivalents 0.0339
_diffrn_reflns_av_sigmaI/netI 0.0152
_diffrn_reflns_limit_h_max 17
_diffrn_reflns_limit_h_min -17
_diffrn_reflns_limit_k_max 17
_diffrn_reflns_limit_k_min -17
_diffrn_reflns_limit_l_max 17
_diffrn_reflns_limit_l_min -17
_diffrn_reflns_number 4784
_diffrn_reflns_theta_full 27.43
_diffrn_reflns_theta_max 27.43
_diffrn_reflns_theta_min 4.26
_diffrn_standards_decay_% 0
_diffrn_standards_interval_count 0
_diffrn_standards_interval_time 0
_diffrn_standards_number 0
_exptl_absorpt_coefficient_mu 27.115
_exptl_absorpt_correction_T_max 0.265
_exptl_absorpt_correction_T_min 0.160
_exptl_absorpt_correction_type analytical
_exptl_absorpt_process_details '(CrysAlis RED; Oxford Diffraction, 2008)'
_exptl_crystal_colour 'metallic dark grey'
_exptl_crystal_density_diffrn 7.793
_exptl_crystal_density_meas 7.64(5)
_exptl_crystal_density_method volumetric
_exptl_crystal_description prism
_exptl_crystal_F_000 4948
_exptl_crystal_size_max 0.09
_exptl_crystal_size_mid 0.06
_exptl_crystal_size_min 0.05
_refine_diff_density_max 1.234
_refine_diff_density_min -1.471
_refine_ls_extinction_coef 0.000128(18)
_refine_ls_extinction_expression Fc^*^=kFc[1+0.001xFc^2^\l^3^/sin(2\q)]^-1/4^
_refine_ls_extinction_method 'SHELXL97 (Sheldrick, 2008)'
_refine_ls_goodness_of_fit_ref 1.001
_refine_ls_matrix_type full
_refine_ls_number_parameters 18
_refine_ls_number_reflns 184
_refine_ls_number_restraints 0
_refine_ls_restrained_S_all 1.001
_refine_ls_R_factor_all 0.0326
_refine_ls_R_factor_gt 0.0282
_refine_ls_shift/su_max 0.000
_refine_ls_shift/su_mean 0.000
_refine_ls_structure_factor_coef Fsqd
_refine_ls_weighting_details 'calc w = 1/[\s^2^(Fo^2^)+(0.0428P)^2^+0.0000P] where P=(Fo^2^+2Fc^2^)/3'
_refine_ls_weighting_scheme calc
_refine_ls_wR_factor_gt 0.0584
_refine_ls_wR_factor_ref 0.0602
_reflns_number_gt 154
_reflns_number_total 184
_reflns_threshold_expression I>2\s(I)
_cod_data_source_file ku3095.cif
_cod_data_source_block II
_cod_original_cell_volume 2480.7(9)
_cod_database_code 2019039
_cod_database_fobs_code 2019039

loop_
_symmetry_equiv_pos_as_xyz
'x, y, z'
'-x, -y, z'
'-x, y, -z'
'x, -y, -z'
'z, x, y'
'z, -x, -y'
'-z, -x, y'
'-z, x, -y'
'y, z, x'
'-y, z, -x'
'y, -z, -x'
'-y, -z, x'
'y, x, -z'
'-y, -x, -z'
'y, -x, z'
'-y, x, z'
'x, z, -y'
'-x, z, y'
'-x, -z, -y'
'x, -z, y'
'z, y, -x'
'z, -y, x'
'-z, y, x'
'-z, -y, -x'
'x, y+1/2, z+1/2'
'-x, -y+1/2, z+1/2'
'-x, y+1/2, -z+1/2'
'x, -y+1/2, -z+1/2'
'z, x+1/2, y+1/2'
'z, -x+1/2, -y+1/2'
'-z, -x+1/2, y+1/2'
'-z, x+1/2, -y+1/2'
'y, z+1/2, x+1/2'
'-y, z+1/2, -x+1/2'
'y, -z+1/2, -x+1/2'
'-y, -z+1/2, x+1/2'
'y, x+1/2, -z+1/2'
'-y, -x+1/2, -z+1/2'
'y, -x+1/2, z+1/2'
'-y, x+1/2, z+1/2'
'x, z+1/2, -y+1/2'
'-x, z+1/2, y+1/2'
'-x, -z+1/2, -y+1/2'
'x, -z+1/2, y+1/2'
'z, y+1/2, -x+1/2'
'z, -y+1/2, x+1/2'
'-z, y+1/2, x+1/2'
'-z, -y+1/2, -x+1/2'
'x+1/2, y, z+1/2'
'-x+1/2, -y, z+1/2'
'-x+1/2, y, -z+1/2'
'x+1/2, -y, -z+1/2'
'z+1/2, x, y+1/2'
'z+1/2, -x, -y+1/2'
'-z+1/2, -x, y+1/2'
'-z+1/2, x, -y+1/2'
'y+1/2, z, x+1/2'
'-y+1/2, z, -x+1/2'
'y+1/2, -z, -x+1/2'
'-y+1/2, -z, x+1/2'
'y+1/2, x, -z+1/2'
'-y+1/2, -x, -z+1/2'
'y+1/2, -x, z+1/2'
'-y+1/2, x, z+1/2'
'x+1/2, z, -y+1/2'
'-x+1/2, z, y+1/2'
'-x+1/2, -z, -y+1/2'
'x+1/2, -z, y+1/2'
'z+1/2, y, -x+1/2'
'z+1/2, -y, x+1/2'
'-z+1/2, y, x+1/2'
'-z+1/2, -y, -x+1/2'
'x+1/2, y+1/2, z'
'-x+1/2, -y+1/2, z'
'-x+1/2, y+1/2, -z'
'x+1/2, -y+1/2, -z'
'z+1/2, x+1/2, y'
'z+1/2, -x+1/2, -y'
'-z+1/2, -x+1/2, y'
'-z+1/2, x+1/2, -y'
'y+1/2, z+1/2, x'
'-y+1/2, z+1/2, -x'
'y+1/2, -z+1/2, -x'
'-y+1/2, -z+1/2, x'
'y+1/2, x+1/2, -z'
'-y+1/2, -x+1/2, -z'
'y+1/2, -x+1/2, z'
'-y+1/2, x+1/2, z'
'x+1/2, z+1/2, -y'
'-x+1/2, z+1/2, y'
'-x+1/2, -z+1/2, -y'
'x+1/2, -z+1/2, y'
'z+1/2, y+1/2, -x'
'z+1/2, -y+1/2, x'
'-z+1/2, y+1/2, x'
'-z+1/2, -y+1/2, -x'
'-x, -y, -z'
'x, y, -z'
'x, -y, z'
'-x, y, z'
'-z, -x, -y'
'-z, x, y'
'z, x, -y'
'z, -x, y'
'-y, -z, -x'
'y, -z, x'
'-y, z, x'
'y, z, -x'
'-y, -x, z'
'y, x, z'
'-y, x, -z'
'y, -x, -z'
'-x, -z, y'
'x, -z, -y'
'x, z, y'
'-x, z, -y'
'-z, -y, x'
'-z, y, -x'
'z, -y, -x'
'z, y, x'
'-x, -y+1/2, -z+1/2'
'x, y+1/2, -z+1/2'
'x, -y+1/2, z+1/2'
'-x, y+1/2, z+1/2'
'-z, -x+1/2, -y+1/2'
'-z, x+1/2, y+1/2'
'z, x+1/2, -y+1/2'
'z, -x+1/2, y+1/2'
'-y, -z+1/2, -x+1/2'
'y, -z+1/2, x+1/2'
'-y, z+1/2, x+1/2'
'y, z+1/2, -x+1/2'
'-y, -x+1/2, z+1/2'
'y, x+1/2, z+1/2'
'-y, x+1/2, -z+1/2'
'y, -x+1/2, -z+1/2'
'-x, -z+1/2, y+1/2'
'x, -z+1/2, -y+1/2'
'x, z+1/2, y+1/2'
'-x, z+1/2, -y+1/2'
'-z, -y+1/2, x+1/2'
'-z, y+1/2, -x+1/2'
'z, -y+1/2, -x+1/2'
'z, y+1/2, x+1/2'
'-x+1/2, -y, -z+1/2'
'x+1/2, y, -z+1/2'
'x+1/2, -y, z+1/2'
'-x+1/2, y, z+1/2'
'-z+1/2, -x, -y+1/2'
'-z+1/2, x, y+1/2'
'z+1/2, x, -y+1/2'
'z+1/2, -x, y+1/2'
'-y+1/2, -z, -x+1/2'
'y+1/2, -z, x+1/2'
'-y+1/2, z, x+1/2'
'y+1/2, z, -x+1/2'
'-y+1/2, -x, z+1/2'
'y+1/2, x, z+1/2'
'-y+1/2, x, -z+1/2'
'y+1/2, -x, -z+1/2'
'-x+1/2, -z, y+1/2'
'x+1/2, -z, -y+1/2'
'x+1/2, z, y+1/2'
'-x+1/2, z, -y+1/2'
'-z+1/2, -y, x+1/2'
'-z+1/2, y, -x+1/2'
'z+1/2, -y, -x+1/2'
'z+1/2, y, x+1/2'
'-x+1/2, -y+1/2, -z'
'x+1/2, y+1/2, -z'
'x+1/2, -y+1/2, z'
'-x+1/2, y+1/2, z'
'-z+1/2, -x+1/2, -y'
'-z+1/2, x+1/2, y'
'z+1/2, x+1/2, -y'
'z+1/2, -x+1/2, y'
'-y+1/2, -z+1/2, -x'
'y+1/2, -z+1/2, x'
'-y+1/2, z+1/2, x'
'y+1/2, z+1/2, -x'
'-y+1/2, -x+1/2, z'
'y+1/2, x+1/2, z'
'-y+1/2, x+1/2, -z'
'y+1/2, -x+1/2, -z'
'-x+1/2, -z+1/2, y'
'x+1/2, -z+1/2, -y'
'x+1/2, z+1/2, y'
'-x+1/2, z+1/2, -y'
'-z+1/2, -y+1/2, x'
'-z+1/2, y+1/2, -x'
'z+1/2, -y+1/2, -x'
'z+1/2, y+1/2, x'

loop_
_atom_site_type_symbol
_atom_site_label
_atom_site_fract_x
_atom_site_fract_y
_atom_site_fract_z
_atom_site_U_iso_or_equiv
_atom_site_adp_type
_atom_site_calc_flag
_atom_site_refinement_flags
_atom_site_occupancy
_atom_site_symmetry_multiplicity
Tm Tm1 0.5000 0.5000 0.0000 0.0295(5) Uani d S 1 48
Sn Sn1 0.32715(4) 0.5000 0.17285(4) 0.0281(3) Uani d S 1 4
Sn Sn2 0.36560(5) 0.63440(5) 0.36560(5) 0.0162(4) Uani d SP 0.670(3) 6
Sn Sn3 0.41054(13) 0.58946(13) 0.41054(13) 0.0277(10) Uani d SP 0.330(3) 6
Co Co1 0.5000 0.5000 0.25461(15) 0.0197(5) Uani d S 1 8
Li Li1 0.2500 0.7500 0.2500 0.040(12) Uani d S 1 24

loop_
_atom_site_aniso_label
_atom_site_aniso_U_11
_atom_site_aniso_U_22
_atom_site_aniso_U_33
_atom_site_aniso_U_12
_atom_site_aniso_U_13
_atom_site_aniso_U_23
Tm1 0.0295(5) 0.0295(5) 0.0295(5) 0.000 0.000 0.000
Sn1 0.0216(3) 0.0410(5) 0.0216(3) 0.000 -0.0021(3) 0.000
Sn2 0.0162(4) 0.0162(4) 0.0162(4) -0.0022(3) 0.0022(3) -0.0022(3)
Sn3 0.0277(10) 0.0277(10) 0.0277(10) -0.0021(8) 0.0021(8) -0.0021(8)
Co1 0.0201(6) 0.0201(6) 0.0189(10) 0.000 0.000 0.000
Li1 0.040(12) 0.040(12) 0.040(12) 0.000 0.000 0.000

loop_
_atom_type_symbol
_atom_type_description
_atom_type_scat_dispersion_real
_atom_type_scat_dispersion_imag
_atom_type_scat_source
Li Li -0.0003 0.0001 'International Tables Vol C Tables 4.2.6.8 and 6.1.1.4'
Co Co 0.3494 0.9721 'International Tables Vol C Tables 4.2.6.8 and 6.1.1.4'
Sn Sn -0.6537 1.4246 'International Tables Vol C Tables 4.2.6.8 and 6.1.1.4'
Tm Tm -0.3139 5.2483 'International Tables Vol C Tables 4.2.6.8 and 6.1.1.4'

loop_
_geom_angle_atom_site_label_1
_geom_angle_atom_site_label_2
_geom_angle_atom_site_label_3
_geom_angle_site_symmetry_1
_geom_angle_site_symmetry_3
_geom_angle
Sn1 Tm1 Sn1 130_554 34_655 180.00(3)
Sn1 Tm1 Sn1 130_554 150_554 60.0
Sn1 Tm1 Sn1 34_655 150_554 120.0
Sn1 Tm1 Sn1 130_554 54_565 120.0
Sn1 Tm1 Sn1 34_655 54_565 60.0
Sn1 Tm1 Sn1 150_554 54_565 180.000(13)
Sn1 Tm1 Sn1 130_554 2_665 120.0
Sn1 Tm1 Sn1 34_655 2_665 60.0
Sn1 Tm1 Sn1 150_554 2_665 120.0
Sn1 Tm1 Sn1 54_565 2_665 60.0
Sn1 Tm1 Sn1 130_554 98 60.0
Sn1 Tm1 Sn1 34_655 98 120.0
Sn1 Tm1 Sn1 150_554 98 60.0
Sn1 Tm1 Sn1 54_565 98 120.0
Sn1 Tm1 Sn1 2_665 98 180.0
Sn1 Tm1 Sn1 130_554 . 120.0
Sn1 Tm1 Sn1 34_655 . 60.0
Sn1 Tm1 Sn1 150_554 . 60.0
Sn1 Tm1 Sn1 54_565 . 120.0
Sn1 Tm1 Sn1 2_665 . 90.0
Sn1 Tm1 Sn1 98 . 90.0
Sn1 Tm1 Sn1 130_554 149_565 120.0
Sn1 Tm1 Sn1 34_655 149_565 60.0
Sn1 Tm1 Sn1 150_554 149_565 90.0
Sn1 Tm1 Sn1 54_565 149_565 90.0
Sn1 Tm1 Sn1 2_665 149_565 120.0
Sn1 Tm1 Sn1 98 149_565 60.0
Sn1 Tm1 Sn1 . 149_565 60.0
Sn1 Tm1 Sn1 130_554 53_554 60.0
Sn1 Tm1 Sn1 34_655 53_554 120.0
Sn1 Tm1 Sn1 150_554 53_554 90.0
Sn1 Tm1 Sn1 54_565 53_554 90.0
Sn1 Tm1 Sn1 2_665 53_554 60.0
Sn1 Tm1 Sn1 98 53_554 120.0
Sn1 Tm1 Sn1 . 53_554 120.0
Sn1 Tm1 Sn1 149_565 53_554 180.0
Sn1 Tm1 Sn1 130_554 97_665 60.0
Sn1 Tm1 Sn1 34_655 97_665 120.0
Sn1 Tm1 Sn1 150_554 97_665 120.0
Sn1 Tm1 Sn1 54_565 97_665 60.0
Sn1 Tm1 Sn1 2_665 97_665 90.0
Sn1 Tm1 Sn1 98 97_665 90.0
Sn1 Tm1 Sn1 . 97_665 180.0
Sn1 Tm1 Sn1 149_565 97_665 120.0
Sn1 Tm1 Sn1 53_554 97_665 60.0
Sn1 Tm1 Sn1 130_554 33_554 90.0
Sn1 Tm1 Sn1 34_655 33_554 90.0
Sn1 Tm1 Sn1 150_554 33_554 120.0
Sn1 Tm1 Sn1 54_565 33_554 60.0
Sn1 Tm1 Sn1 2_665 33_554 120.0
Sn1 Tm1 Sn1 98 33_554 60.0
Sn1 Tm1 Sn1 . 33_554 120.0
Sn1 Tm1 Sn1 149_565 33_554 60.0
Sn1 Tm1 Sn1 53_554 33_554 120.0
Sn1 Tm1 Sn1 97_665 33_554 60.0
Sn1 Tm1 Sn1 130_554 129_655 90.0
Sn1 Tm1 Sn1 34_655 129_655 90.0
Sn1 Tm1 Sn1 150_554 129_655 60.0
Sn1 Tm1 Sn1 54_565 129_655 120.0
Sn1 Tm1 Sn1 2_665 129_655 60.0
Sn1 Tm1 Sn1 98 129_655 120.0
Sn1 Tm1 Sn1 . 129_655 60.0
Sn1 Tm1 Sn1 149_565 129_655 120.0
Sn1 Tm1 Sn1 53_554 129_655 60.0
Sn1 Tm1 Sn1 97_665 129_655 120.0
Sn1 Tm1 Sn1 33_554 129_655 180.00(3)
Co1 Sn1 Co1 149_565 . 140.63(8)
Co1 Sn1 Sn1 149_565 145_565 109.69(4)
Co1 Sn1 Sn1 . 145_565 109.69(4)
Co1 Sn1 Sn2 149_565 . 143.21(3)
Co1 Sn1 Sn2 . . 60.52(3)
Sn1 Sn1 Sn2 145_565 . 62.728(12)
Co1 Sn1 Sn2 149_565 145_565 60.52(3)
Co1 Sn1 Sn2 . 145_565 143.21(3)
Sn1 Sn1 Sn2 145_565 145_565 62.728(12)
Sn2 Sn1 Sn2 . 145_565 125.46(2)
Co1 Sn1 Sn2 149_565 99_565 143.21(3)
Co1 Sn1 Sn2 . 99_565 60.52(3)
Sn1 Sn1 Sn2 145_565 99_565 62.728(12)
Sn2 Sn1 Sn2 . 99_565 68.73(4)
Sn2 Sn1 Sn2 145_565 99_565 86.73(4)
Co1 Sn1 Sn2 149_565 51 60.52(3)
Co1 Sn1 Sn2 . 51 143.21(3)
Sn1 Sn1 Sn2 145_565 51 62.728(12)
Sn2 Sn1 Sn2 . 51 86.73(4)
Sn2 Sn1 Sn2 145_565 51 68.73(4)
Sn2 Sn1 Sn2 99_565 51 125.46(2)
Co1 Sn1 Tm1 149_565 . 70.31(4)
Co1 Sn1 Tm1 . . 70.31(4)
Sn1 Sn1 Tm1 145_565 . 180.0
Sn2 Sn1 Tm1 . . 117.272(12)
Sn2 Sn1 Tm1 145_565 . 117.272(12)
Sn2 Sn1 Tm1 99_565 . 117.272(12)
Sn2 Sn1 Tm1 51 . 117.272(12)
Sn3 Sn2 Li1 . . 180.00(14)
Sn3 Sn2 Co1 . 105_666 65.55(4)
Li1 Sn2 Co1 . 105_666 114.45(4)
Sn3 Sn2 Co1 . . 65.55(4)
Li1 Sn2 Co1 . . 114.45(4)
Co1 Sn2 Co1 105_666 . 104.06(5)
Sn3 Sn2 Co1 . 5 65.55(4)
Li1 Sn2 Co1 . 5 114.45(4)
Co1 Sn2 Co1 105_666 5 104.06(5)
Co1 Sn2 Co1 . 5 104.06(5)
Sn3 Sn2 Sn3 . 100_655 38.89(5)
Li1 Sn2 Sn3 . 100_655 141.11(5)
Co1 Sn2 Sn3 105_666 100_655 52.56(3)
Co1 Sn2 Sn3 . 100_655 52.56(3)
Co1 Sn2 Sn3 5 100_655 104.44(7)
Sn3 Sn2 Sn3 . 98_556 38.89(5)
Li1 Sn2 Sn3 . 98_556 141.11(5)
Co1 Sn2 Sn3 105_666 98_556 52.56(3)
Co1 Sn2 Sn3 . 98_556 104.44(7)
Co1 Sn2 Sn3 5 98_556 52.56(3)
Sn3 Sn2 Sn3 100_655 98_556 65.87(8)
Sn3 Sn2 Sn3 . 99_565 38.89(5)
Li1 Sn2 Sn3 . 99_565 141.11(5)
Co1 Sn2 Sn3 105_666 99_565 104.44(7)
Co1 Sn2 Sn3 . 99_565 52.56(3)
Co1 Sn2 Sn3 5 99_565 52.56(3)
Sn3 Sn2 Sn3 100_655 99_565 65.87(8)
Sn3 Sn2 Sn3 98_556 99_565 65.87(8)
Sn3 Sn2 Sn1 . . 103.58(2)
Li1 Sn2 Sn1 . . 76.42(2)
Co1 Sn2 Sn1 105_666 . 151.35(2)
Co1 Sn2 Sn1 . . 49.14(3)
Co1 Sn2 Sn1 5 . 93.911(13)
Sn3 Sn2 Sn1 100_655 . 101.695(19)
Sn3 Sn2 Sn1 98_556 . 134.50(4)
Sn3 Sn2 Sn1 99_565 . 69.18(5)
Sn3 Sn2 Sn1 . 145_565 103.58(2)
Li1 Sn2 Sn1 . 145_565 76.42(2)
Co1 Sn2 Sn1 105_666 145_565 151.35(2)
Co1 Sn2 Sn1 . 145_565 93.911(13)
Co1 Sn2 Sn1 5 145_565 49.14(3)
Sn3 Sn2 Sn1 100_655 145_565 134.50(4)
Sn3 Sn2 Sn1 98_556 145_565 101.695(19)
Sn3 Sn2 Sn1 99_565 145_565 69.18(5)
Sn1 Sn2 Sn1 . 145_565 54.54(2)
Sn3 Sn2 Sn1 . 106_565 103.58(2)
Li1 Sn2 Sn1 . 106_565 76.42(2)
Co1 Sn2 Sn1 105_666 106_565 49.14(3)
Co1 Sn2 Sn1 . 106_565 93.911(13)
Co1 Sn2 Sn1 5 106_565 151.35(2)
Sn3 Sn2 Sn1 100_655 106_565 69.18(5)
Sn3 Sn2 Sn1 98_556 106_565 101.695(19)
Sn3 Sn2 Sn1 99_565 106_565 134.50(4)
Sn1 Sn2 Sn1 . 106_565 114.667(16)
Sn1 Sn2 Sn1 145_565 106_565 152.59(4)
Sn3 Sn2 Sn1 . 174 103.58(2)
Li1 Sn2 Sn1 . 174 76.42(2)
Co1 Sn2 Sn1 105_666 174 49.14(3)
Co1 Sn2 Sn1 . 174 151.35(2)
Co1 Sn2 Sn1 5 174 93.911(13)
Sn3 Sn2 Sn1 100_655 174 101.695(19)
Sn3 Sn2 Sn1 98_556 174 69.18(5)
Sn3 Sn2 Sn1 99_565 174 134.50(4)
Sn1 Sn2 Sn1 . 174 152.59(4)
Sn1 Sn2 Sn1 145_565 174 114.667(17)
Sn1 Sn2 Sn1 106_565 174 61.77(2)
Sn2 Sn3 Sn3 . 100_655 125.2640(10)
Sn2 Sn3 Sn3 . 99_565 125.2640(10)
Sn3 Sn3 Sn3 100_655 99_565 90.0
Sn2 Sn3 Sn3 . 98_556 125.2640(10)
Sn3 Sn3 Sn3 100_655 98_556 90.0
Sn3 Sn3 Sn3 99_565 98_556 90.0
Sn2 Sn3 Co1 . 105_666 93.79(7)
Sn3 Sn3 Co1 100_655 105_666 63.54(4)
Sn3 Sn3 Co1 99_565 105_666 140.94(7)
Sn3 Sn3 Co1 98_556 105_666 63.54(4)
Sn2 Sn3 Co1 . . 93.79(7)
Sn3 Sn3 Co1 100_655 . 63.54(4)
Sn3 Sn3 Co1 99_565 . 63.54(4)
Sn3 Sn3 Co1 98_556 . 140.94(7)
Co1 Sn3 Co1 105_666 . 119.567(15)
Sn2 Sn3 Co1 . 5 93.79(7)
Sn3 Sn3 Co1 100_655 5 140.94(7)
Sn3 Sn3 Co1 99_565 5 63.54(4)
Sn3 Sn3 Co1 98_556 5 63.54(4)
Co1 Sn3 Co1 105_666 5 119.567(15)
Co1 Sn3 Co1 . 5 119.567(15)
Sn2 Sn3 Sn2 . 100_655 109.42(5)
Sn3 Sn3 Sn2 100_655 100_655 15.85(5)
Sn3 Sn3 Sn2 99_565 100_655 101.13(4)
Sn3 Sn3 Sn2 98_556 100_655 101.13(4)
Co1 Sn3 Sn2 105_666 100_655 60.494(18)
Co1 Sn3 Sn2 . 100_655 60.494(18)
Co1 Sn3 Sn2 5 100_655 156.79(12)
Sn2 Sn3 Sn2 . 99_565 109.42(5)
Sn3 Sn3 Sn2 100_655 99_565 101.13(4)
Sn3 Sn3 Sn2 99_565 99_565 15.85(5)
Sn3 Sn3 Sn2 98_556 99_565 101.13(4)
Co1 Sn3 Sn2 105_666 99_565 156.79(12)
Co1 Sn3 Sn2 . 99_565 60.494(18)
Co1 Sn3 Sn2 5 99_565 60.494(18)
Sn2 Sn3 Sn2 100_655 99_565 109.52(5)
Sn2 Sn3 Sn2 . 98_556 109.42(5)
Sn3 Sn3 Sn2 100_655 98_556 101.13(4)
Sn3 Sn3 Sn2 99_565 98_556 101.13(4)
Sn3 Sn3 Sn2 98_556 98_556 15.85(5)
Co1 Sn3 Sn2 105_666 98_556 60.494(18)
Co1 Sn3 Sn2 . 98_556 156.79(12)
Co1 Sn3 Sn2 5 98_556 60.494(18)
Sn2 Sn3 Sn2 100_655 98_556 109.52(5)
Sn2 Sn3 Sn2 99_565 98_556 109.52(5)
Sn1 Co1 Sn1 129_655 . 79.47(3)
Sn1 Co1 Sn1 129_655 34_655 129.37(8)
Sn1 Co1 Sn1 . 34_655 79.47(3)
Sn1 Co1 Sn1 129_655 2_665 79.47(3)
Sn1 Co1 Sn1 . 2_665 129.37(8)
Sn1 Co1 Sn1 34_655 2_665 79.47(3)
Sn1 Co1 Sn3 129_655 100_655 137.29(4)
Sn1 Co1 Sn3 . 100_655 137.29(4)
Sn1 Co1 Sn3 34_655 100_655 85.94(5)
Sn1 Co1 Sn3 2_665 100_655 85.94(5)
Sn1 Co1 Sn3 129_655 2_665 85.94(5)
Sn1 Co1 Sn3 . 2_665 137.29(4)
Sn1 Co1 Sn3 34_655 2_665 137.29(4)
Sn1 Co1 Sn3 2_665 2_665 85.94(5)
Sn3 Co1 Sn3 100_655 2_665 52.92(8)
Sn1 Co1 Sn3 129_655 . 137.29(4)
Sn1 Co1 Sn3 . . 85.94(5)
Sn1 Co1 Sn3 34_655 . 85.94(5)
Sn1 Co1 Sn3 2_665 . 137.29(4)
Sn3 Co1 Sn3 100_655 . 52.92(8)
Sn3 Co1 Sn3 2_665 . 78.11(14)
Sn1 Co1 Sn3 129_655 99_565 85.94(5)
Sn1 Co1 Sn3 . 99_565 85.94(5)
Sn1 Co1 Sn3 34_655 99_565 137.29(4)
Sn1 Co1 Sn3 2_665 99_565 137.29(4)
Sn3 Co1 Sn3 100_655 99_565 78.11(14)
Sn3 Co1 Sn3 2_665 99_565 52.91(8)
Sn3 Co1 Sn3 . 99_565 52.92(8)
Sn1 Co1 Sn2 129_655 100_655 140.139(11)
Sn1 Co1 Sn2 . 100_655 140.139(11)
Sn1 Co1 Sn2 34_655 100_655 70.34(2)
Sn1 Co1 Sn2 2_665 100_655 70.34(2)
Sn3 Co1 Sn2 100_655 100_655 20.66(6)
Sn3 Co1 Sn2 2_665 100_655 66.95(4)
Sn3 Co1 Sn2 . 100_655 66.95(4)
Sn3 Co1 Sn2 99_565 100_655 98.77(9)
Sn1 Co1 Sn2 129_655 . 140.139(11)
Sn1 Co1 Sn2 . . 70.34(2)
Sn1 Co1 Sn2 34_655 . 70.34(2)
Sn1 Co1 Sn2 2_665 . 140.139(11)
Sn3 Co1 Sn2 100_655 . 66.95(4)
Sn3 Co1 Sn2 2_665 . 98.77(9)
Sn3 Co1 Sn2 . . 20.66(6)
Sn3 Co1 Sn2 99_565 . 66.95(4)
Sn2 Co1 Sn2 100_655 . 75.27(4)
Sn1 Co1 Sn2 129_655 99_565 70.34(2)
Sn1 Co1 Sn2 . 99_565 70.34(2)
Sn1 Co1 Sn2 34_655 99_565 140.139(11)
Sn1 Co1 Sn2 2_665 99_565 140.139(11)
Sn3 Co1 Sn2 100_655 99_565 98.77(9)
Sn3 Co1 Sn2 2_665 99_565 66.95(4)
Sn3 Co1 Sn2 . 99_565 66.95(4)
Sn3 Co1 Sn2 99_565 99_565 20.66(6)
Sn2 Co1 Sn2 100_655 99_565 119.43(8)
Sn2 Co1 Sn2 . 99_565 75.27(4)
Sn1 Co1 Sn2 129_655 2_665 70.34(2)
Sn1 Co1 Sn2 . 2_665 140.139(11)
Sn1 Co1 Sn2 34_655 2_665 140.139(11)
Sn1 Co1 Sn2 2_665 2_665 70.34(2)
Sn3 Co1 Sn2 100_655 2_665 66.95(4)
Sn3 Co1 Sn2 2_665 2_665 20.66(6)
Sn3 Co1 Sn2 . 2_665 98.77(9)
Sn3 Co1 Sn2 99_565 2_665 66.95(4)
Sn2 Co1 Sn2 100_655 2_665 75.27(4)
Sn2 Co1 Sn2 . 2_665 119.43(8)
Sn2 Co1 Sn2 99_565 2_665 75.27(4)
Sn2 Li1 Sn2 51 28_565 109.5
Sn2 Li1 Sn2 51 74_565 109.5
Sn2 Li1 Sn2 28_565 74_565 109.5
Sn2 Li1 Sn2 51 . 109.5
Sn2 Li1 Sn2 28_565 . 109.5
Sn2 Li1 Sn2 74_565 . 109.5

loop_
_geom_bond_atom_site_label_1
_geom_bond_atom_site_label_2
_geom_bond_site_symmetry_2
_geom_bond_distance
Tm1 Sn1 130_554 3.3092(8)
Tm1 Sn1 34_655 3.3092(8)
Tm1 Sn1 150_554 3.3092(8)
Tm1 Sn1 54_565 3.3092(8)
Tm1 Sn1 2_665 3.3092(8)
Tm1 Sn1 98 3.3092(8)
Tm1 Sn1 . 3.3092(8)
Tm1 Sn1 149_565 3.3092(8)
Tm1 Sn1 53_554 3.3092(8)
Tm1 Sn1 97_665 3.3092(8)
Tm1 Sn1 33_554 3.3092(8)
Tm1 Sn1 129_655 3.3092(8)
Sn1 Co1 149_565 2.5884(9)
Sn1 Co1 . 2.5884(9)
Sn1 Sn1 145_565 2.9539(15)
Sn1 Sn2 . 3.2233(6)
Sn1 Sn2 145_565 3.2233(6)
Sn1 Sn2 99_565 3.2233(6)
Sn1 Sn2 51 3.2233(6)
Sn2 Sn3 . 1.054(3)
Sn2 Li1 . 2.7106(13)
Sn2 Co1 105_666 2.9795(12)
Sn2 Co1 . 2.9795(12)
Sn2 Co1 5 2.9795(12)
Sn2 Sn3 100_655 3.1501(16)
Sn2 Sn3 98_556 3.1501(16)
Sn2 Sn3 99_565 3.1501(16)
Sn2 Sn1 145_565 3.2233(6)
Sn2 Sn1 106_565 3.2233(6)
Sn2 Sn1 174 3.2233(6)
Sn3 Sn3 100_655 2.422(4)
Sn3 Sn3 99_565 2.422(3)
Sn3 Sn3 98_556 2.422(3)
Sn3 Co1 105_666 2.7183(16)
Sn3 Co1 . 2.7183(16)
Sn3 Co1 5 2.7183(16)
Sn3 Sn2 100_655 3.1501(16)
Sn3 Sn2 99_565 3.1501(16)
Sn3 Sn2 98_556 3.1501(16)
Co1 Sn1 129_655 2.5884(9)
Co1 Sn1 34_655 2.5884(9)
Co1 Sn1 2_665 2.5884(9)
Co1 Sn3 100_655 2.7183(16)
Co1 Sn3 2_665 2.7183(16)
Co1 Sn3 99_565 2.7183(16)
Co1 Sn2 100_655 2.9795(12)
Co1 Sn2 99_565 2.9795(12)
Co1 Sn2 2_665 2.9795(12)
Li1 Sn2 51 2.7106(13)
Li1 Sn2 28_565 2.7106(13)
Li1 Sn2 74_565 2.7106(13)
